data_7716949
loop_
_publ_author_name
'Ning, Zhao'
'Ma, Yanping'
'Zeng, Yanning'
'Wang, Yizhou'
'Xi, Aoqian'
'Sun, Wen-Hua'

_publ_section_title
;
 Synthesis of low-molecular weight and branched polyethylenes <i>via</i>
 ethylene polymerization using
 9-(arylimino)-5,6,7,8-tetrahydrocyclohepta-pyridylnickel precatalysts.
;
_journal_issue 38
_journal_name_full 'Dalton transactions (Cambridge, England : 2003)'
_journal_page_first 15968
_journal_page_last 15983
_journal_paper_doi 10.1039/d4dt02159b
_journal_volume 53
_journal_year 2024
_chemical_formula_moiety 'C42 H35 Br2 Cl N2 Ni, C H2 Cl2'
_chemical_formula_sum 'C43 H37 Br2 Cl3 N2 Ni'
_chemical_formula_weight 906.62
_space_group_crystal_system monoclinic
_space_group_IT_number 15
_space_group_name_Hall '-I 2ya'
_space_group_name_H-M_alt 'I 1 2/a 1'
_atom_sites_solution_hydrogens geom
_atom_sites_solution_primary iterative
_audit_creation_date 2023-09-07
_audit_creation_method
;
Olex2 1.3
(compiled 2020.11.12 svn.r5f609507 for OlexSys, GUI svn.r6226)
;
_audit_update_record
;
2023-10-22 deposited with the CCDC.	2024-09-03 downloaded from the CCDC.
;
_cell_angle_alpha 90
_cell_angle_beta 107.5690(10)
_cell_angle_gamma 90
_cell_formula_units_Z 8
_cell_length_a 24.1230(2)
_cell_length_b 10.94452(8)
_cell_length_c 30.6237(3)
_cell_measurement_reflns_used 35579
_cell_measurement_temperature 169.99(10)
_cell_measurement_theta_max 76.8870
_cell_measurement_theta_min 3.0020
_cell_volume 7707.97(12)
_computing_cell_refinement 'CrysAlisPro 1.171.41.121a (Rigaku OD, 2021)'
_computing_data_collection 'CrysAlisPro 1.171.41.121a (Rigaku OD, 2021)'
_computing_data_reduction 'CrysAlisPro 1.171.41.121a (Rigaku OD, 2021)'
_computing_molecular_graphics 'Olex2 1.3 (Dolomanov et al., 2009)'
_computing_publication_material 'Olex2 1.3 (Dolomanov et al., 2009)'
_computing_structure_refinement 'SHELXL 2018/3 (Sheldrick, 2015)'
_computing_structure_solution 'olex2.solve 1.3 (Bourhis et al., 2015)'
_diffrn_ambient_environment N~2~
_diffrn_ambient_temperature 169.99(10)
_diffrn_detector 'Hybrid Pixel Array Detector'
_diffrn_detector_area_resol_mean 10.0000
_diffrn_detector_type HyPix
_diffrn_measured_fraction_theta_full 1.000
_diffrn_measured_fraction_theta_max 0.980
_diffrn_measurement_details
;
List of Runs (angles in degrees, time in seconds):

  # Type    Start    End  Width  t~exp~   \w     \q     \k     \f   Frames
#--------------------------------------------------------------------------
  1  \w     87.00 173.00   0.50    0.15    --  107.36  77.00-120.00  172
  2  \w     95.00 175.00   0.50    0.15    --  107.36  57.00 -90.00  160
  3  \w    103.00 177.00   0.50    0.15    --  107.36  77.00 150.00  148
  4  \w     43.00  69.00   0.50    0.10    --   47.70-142.00 109.00   52
  5  \w     36.00 124.00   0.50    0.15    --  107.36-142.00 109.00  176
  6  \w     35.00  75.00   0.50    0.15    --  107.36-125.00  30.00   80
  7  \w     63.00  88.00   0.50    0.15    --  107.36 -99.00 -30.00   50
  8  \w     78.00 104.00   0.50    0.15    --  107.36 -99.00 -60.00   52
  9  \w     35.00  62.00   0.50    0.15    --  107.36 -99.00 -30.00   54
 10  \w     35.00 114.00   0.50    0.15    --  107.36-128.00 -79.00  158
 11  \w     35.00  90.00   0.50    0.15    --  107.36-125.00-120.00  110
 12  \w     22.00  64.00   0.50    0.10    --   47.70-128.00 -79.00   84
 13  \w     75.00 101.00   0.50    0.15    --  107.36 -99.00 150.00   52
 14  \w     45.00  72.00   0.50    0.15    --  107.36 -99.00 150.00   54
 15  \w     48.00 101.00   0.50    0.15    --  107.36 -99.00 120.00  106
 16  \w     40.00  66.00   0.50    0.15    --  107.36 -57.00 -90.00   52
 17  \w    -27.00  27.00   0.50    0.10    --   47.70 -19.00 120.00  108
 18  \w     43.00  69.00   0.50    0.15    --  107.36 -57.00 120.00   52
 19  \w    -24.00  29.00   0.50    0.10    --   47.70 -19.00-120.00  106
 20  \w     38.00  68.00   0.50    0.15    --  107.36 -57.00 -30.00   60
 21  \w    104.00 129.00   0.50    0.15    --  107.36 128.00  -4.00   50
 22  \w    133.00 178.00   0.50    0.15    --  107.36 125.00  30.00   90
 23  \w     70.00  95.00   0.50    0.15    --  107.36 142.00 165.00   50
 24  \w     70.00  96.00   0.50    0.10    --   47.70 142.00 165.00   52
 25  \w     81.00 117.00   0.50    0.15    --  107.36 125.00  30.00   72
 26  \w   -111.00 -65.00   0.50    0.15    -- -104.50 125.00  60.00   92
 27  \w   -119.00 -36.00   0.50    0.15    -- -104.50 135.00  32.77  166
 28  \w   -129.00 -81.00   0.50    0.15    -- -104.50 151.00 -60.32   96
 29  \w   -100.00 -55.00   0.50    0.15    -- -104.50 128.00  -4.00   90
 30  \w    -94.00 -30.00   0.50    0.10    --  -47.70 128.00  -4.00  128
 31  \w   -123.00 -85.00   0.50    0.15    -- -104.50 142.00 165.00   76
 32  \w   -103.00 -45.00   0.50    0.10    --  -47.70 142.00 165.00  116
 33  \w    -22.00  27.00   0.50    0.10    --  -47.70  19.00  90.00   98
 34  \w    -62.00 -37.00   0.50    0.15    -- -104.50  57.00   0.00   50
 35  \w    -59.00 -33.00   0.50    0.15    -- -104.50  57.00 -30.00   52
 36  \w    -64.00 -38.00   0.50    0.15    -- -104.50  77.00-180.00   52
 37  \w   -150.00 -98.00   0.50    0.15    -- -104.50 -19.00  30.00  104
 38  \w   -117.00 -40.00   0.50    0.10    --  -47.70 -77.00 120.00  154
 39  \w   -121.00 -95.00   0.50    0.15    -- -104.50 -49.00 -14.12   52
 40  \w   -171.00-136.00   0.50    0.15    -- -104.50 -49.00 -14.12   70
 41  \w   -168.00 -94.00   0.50    0.15    -- -104.50 -46.00-169.83  148
 42  \w   -107.00 -80.00   0.50    0.10    --  -47.70-125.00-150.00   54
 43  \w    -93.00 -63.00   0.50    0.10    --  -47.70-142.00 109.00   60
 44  \w   -117.00 -80.00   0.50    0.10    --  -47.70-125.00  60.00   74
 45  \w    -98.00 -73.00   0.50    0.10    --  -47.70-128.00 -79.00   50
 46  \w   -147.00-122.00   0.50    0.15    -- -104.50-128.00 -79.00   50
 47  \w   -135.00 -92.00   0.50    0.15    -- -104.50-142.00 109.00   86
 48  \w    -87.00 -62.00   0.50    0.15    -- -104.50-142.00 109.00   50
;
_diffrn_measurement_device 'four-circle diffractometer'
_diffrn_measurement_device_type 'XtaLAB Synergy R, HyPix'
_diffrn_measurement_method '\w scans'
_diffrn_orient_matrix_type 'CrysAlisPro convention (1999,Acta A55,543-557)'
_diffrn_orient_matrix_UB_11 -0.0112299000
_diffrn_orient_matrix_UB_12 -0.0943355000
_diffrn_orient_matrix_UB_13 -0.0390542000
_diffrn_orient_matrix_UB_21 0.0231539000
_diffrn_orient_matrix_UB_22 -0.1023156000
_diffrn_orient_matrix_UB_23 0.0353541000
_diffrn_orient_matrix_UB_31 -0.0618355000
_diffrn_orient_matrix_UB_32 -0.0211535000
_diffrn_orient_matrix_UB_33 0.0030911000
_diffrn_radiation_monochromator mirror
_diffrn_radiation_probe x-ray
_diffrn_radiation_type 'Cu K\a'
_diffrn_radiation_wavelength 1.54184
_diffrn_reflns_av_R_equivalents 0.0439
_diffrn_reflns_av_unetI/netI 0.0237
_diffrn_reflns_Laue_measured_fraction_full 1.000
_diffrn_reflns_Laue_measured_fraction_max 0.980
_diffrn_reflns_limit_h_max 25
_diffrn_reflns_limit_h_min -30
_diffrn_reflns_limit_k_max 13
_diffrn_reflns_limit_k_min -13
_diffrn_reflns_limit_l_max 38
_diffrn_reflns_limit_l_min -37
_diffrn_reflns_number 52421
_diffrn_reflns_point_group_measured_fraction_full 1.000
_diffrn_reflns_point_group_measured_fraction_max 0.980
_diffrn_reflns_theta_full 67.684
_diffrn_reflns_theta_max 77.188
_diffrn_reflns_theta_min 3.027
_diffrn_source 'Rotating-anode X-ray tube'
_diffrn_source_type 'PhotonJet R (Cu) X-ray Source'
_exptl_absorpt_coefficient_mu 5.326
_exptl_absorpt_correction_T_max 1.00000
_exptl_absorpt_correction_T_min 0.48202
_exptl_absorpt_correction_type multi-scan
_exptl_absorpt_process_details
;
CrysAlisPro 1.171.41.121a (Rigaku Oxford Diffraction, 2021)
Empirical absorption correction using spherical harmonics,
implemented in SCALE3 ABSPACK scaling algorithm.
;
_exptl_crystal_colour orange
_exptl_crystal_colour_primary orange
_exptl_crystal_density_diffrn 1.563
_exptl_crystal_description block
_exptl_crystal_F_000 3664
_exptl_crystal_size_max 0.25
_exptl_crystal_size_mid 0.2
_exptl_crystal_size_min 0.18
_refine_diff_density_max 1.624
_refine_diff_density_min -1.407
_refine_diff_density_rms 0.087
_refine_ls_extinction_coef 0.000051(9)
_refine_ls_extinction_expression Fc^*^=kFc[1+0.001xFc^2^\l^3^/sin(2\q)]^-1/4^
_refine_ls_extinction_method 'SHELXL-2018/3 (Sheldrick 2018)'
_refine_ls_goodness_of_fit_ref 1.061
_refine_ls_hydrogen_treatment constr
_refine_ls_matrix_type full
_refine_ls_number_parameters 456
_refine_ls_number_reflns 8019
_refine_ls_number_restraints 0
_refine_ls_restrained_S_all 1.061
_refine_ls_R_factor_all 0.0438
_refine_ls_R_factor_gt 0.0411
_refine_ls_shift/su_max 0.058
_refine_ls_shift/su_mean 0.003
_refine_ls_structure_factor_coef Fsqd
_refine_ls_weighting_details 'w=1/[\s^2^(Fo^2^)+(0.0579P)^2^+26.8081P] where P=(Fo^2^+2Fc^2^)/3'
_refine_ls_weighting_scheme calc
_refine_ls_wR_factor_gt 0.1117
_refine_ls_wR_factor_ref 0.1138
_reflns_Friedel_coverage 0.000
_reflns_number_gt 7381
_reflns_number_total 8019
_reflns_threshold_expression 'I > 2\s(I)'
_cod_data_source_file d4dt02159b2.cif
_cod_data_source_block Ni4
_cod_depositor_comments 'Adding full bibliography for 7716948--7716949.cif.'
_cod_original_cell_volume 7707.96(12)
_cod_database_code 7716949
_shelx_shelxl_version_number 2018/3
_chemical_oxdiff_formula 'C H N F Ni Cl'
_shelx_space_group_comment
;
The symmetry employed for this shelxl refinement is uniquely defined
by the following loop, which should always be used as a source of
symmetry information in preference to the above space-group names.
They are only intended as comments.
;
_shelx_estimated_absorpt_t_max 0.447
_shelx_estimated_absorpt_t_min 0.349
_reflns_odcompleteness_completeness 99.95
_reflns_odcompleteness_iscentric 1
_reflns_odcompleteness_theta 66.97
_olex2_refinement_description
;
1. Fixed Uiso
 At 1.2 times of:
  All C(H) groups, All C(H,H) groups
2.a Ternary CH refined with riding coordinates:
 C30(H30), C17(H17)
2.b Secondary CH2 refined with riding coordinates:
 C7(H7A,H7B), C8(H8A,H8B), C9(H9A,H9B), C10(H10A,H10B), C50(H50A,H50B)
2.c Aromatic/amide H refined with riding coordinates:
 C13(H13), C15(H15), C36(H36), C1(H1), C42(H42), C38(H38), C3(H3), C23(H23),
 C2(H2), C41(H41), C29(H29), C25(H25), C22(H22), C39(H39), C32(H32), C19(H19),
 C34(H34), C40(H40), C33(H33), C35(H35), C26(H26), C21(H21), C20(H20), C27(H27),
  C28(H28)
;
_olex2_submission_special_instructions 'No special instructions were received'
_oxdiff_exptl_absorpt_empirical_details
;
Empirical correction (ABSPACK) includes:
- Absorption correction using spherical harmonics
- Frame scaling
;
_oxdiff_exptl_absorpt_empirical_full_max 2.597
_oxdiff_exptl_absorpt_empirical_full_min 0.520

loop_
_space_group_symop_operation_xyz
'x, y, z'
'-x+1/2, y, -z'
'x+1/2, y+1/2, z+1/2'
'-x+1, y+1/2, -z+1/2'
'-x, -y, -z'
'x-1/2, -y, z'
'-x+1/2, -y+1/2, -z+1/2'
'x, -y+1/2, z+1/2'

loop_
_atom_site_label
_atom_site_type_symbol
_atom_site_fract_x
_atom_site_fract_y
_atom_site_fract_z
_atom_site_U_iso_or_equiv
_atom_site_adp_type
_atom_site_occupancy
_atom_site_site_symmetry_order
_atom_site_calc_flag
_atom_site_refinement_flags_posn
_atom_site_refinement_flags_adp
_atom_site_refinement_flags_occupancy
_atom_site_disorder_assembly
_atom_site_disorder_group
Br1 Br 0.32349(2) 0.22980(3) 0.26727(2) 0.03302(10) Uani 1 1 d . . . . .
Br2 Br 0.26958(2) 0.54542(3) 0.22023(2) 0.03405(10) Uani 1 1 d . . . . .
Ni1 Ni 0.26162(2) 0.40012(4) 0.27710(2) 0.02090(12) Uani 1 1 d . . . . .
Cl1 Cl 0.34349(3) 0.26026(7) 0.39694(2) 0.03313(16) Uani 1 1 d . . . . .
Cl49 Cl 0.22967(6) 0.12090(12) 0.41352(5) 0.0742(3) Uani 1 1 d . . . . .
Cl51 Cl 0.13177(7) 0.25450(15) 0.35130(5) 0.0880(4) Uani 1 1 d . . . . .
N2 N 0.32361(9) 0.4736(2) 0.33335(7) 0.0202(4) Uani 1 1 d . . . . .
N1 N 0.21166(10) 0.5107(2) 0.30369(8) 0.0243(4) Uani 1 1 d . . . . .
C11 C 0.38278(11) 0.4321(2) 0.34983(9) 0.0210(5) Uani 1 1 d . . . . .
C12 C 0.39731(11) 0.3344(2) 0.38009(9) 0.0234(5) Uani 1 1 d . . . . .
C13 C 0.45474(12) 0.2962(2) 0.39903(9) 0.0240(5) Uani 1 1 d . . . . .
H13 H 0.463757 0.230830 0.420436 0.029 Uiso 1 1 calc R U . . .
C5 C 0.24243(11) 0.5886(2) 0.33662(9) 0.0224(5) Uani 1 1 d . . . . .
C30 C 0.41282(11) 0.5981(2) 0.30348(9) 0.0220(5) Uani 1 1 d . . . . .
H30 H 0.370789 0.592239 0.285371 0.026 Uiso 1 1 calc R U . . .
C6 C 0.30492(11) 0.5536(2) 0.35645(9) 0.0217(5) Uani 1 1 d . . . . .
C16 C 0.42633(11) 0.4875(2) 0.33503(8) 0.0209(5) Uani 1 1 d . . . . .
C37 C 0.41993(12) 0.7159(2) 0.33105(9) 0.0246(5) Uani 1 1 d . . . . .
C31 C 0.44730(11) 0.5977(2) 0.26890(9) 0.0237(5) Uani 1 1 d . . . . .
C24 C 0.57637(11) 0.2184(3) 0.43972(9) 0.0257(5) Uani 1 1 d . . . . .
C14 C 0.49858(11) 0.3545(2) 0.38633(9) 0.0224(5) Uani 1 1 d . . . . .
C15 C 0.48325(11) 0.4451(2) 0.35288(9) 0.0233(5) Uani 1 1 d . . . . .
H15 H 0.512637 0.479264 0.341811 0.028 Uiso 1 1 calc R U . . .
C18 C 0.59110(12) 0.4462(3) 0.43543(9) 0.0251(5) Uani 1 1 d . . . . .
C36 C 0.49019(12) 0.6824(3) 0.26960(10) 0.0309(6) Uani 1 1 d . . . . .
H36 H 0.500223 0.742457 0.293087 0.037 Uiso 1 1 calc R U . . .
C4 C 0.21721(12) 0.6921(3) 0.34906(9) 0.0261(5) Uani 1 1 d . . . . .
C1 C 0.15476(12) 0.5281(3) 0.28458(10) 0.0292(6) Uani 1 1 d . . . . .
H1 H 0.133234 0.471342 0.262469 0.035 Uiso 1 1 calc R U . . .
C42 C 0.37741(13) 0.8056(3) 0.31830(10) 0.0291(6) Uani 1 1 d . . . . .
H42 H 0.343457 0.791202 0.293321 0.035 Uiso 1 1 calc R U . . .
C17 C 0.56304(11) 0.3315(2) 0.40957(9) 0.0239(5) Uani 1 1 d . . . . .
H17 H 0.581172 0.318419 0.384572 0.029 Uiso 1 1 calc R U . . .
C38 C 0.46871(13) 0.7379(3) 0.36878(10) 0.0317(6) Uani 1 1 d . . . . .
H38 H 0.497626 0.676549 0.378698 0.038 Uiso 1 1 calc R U . . .
C3 C 0.15796(13) 0.7099(3) 0.32732(10) 0.0304(6) Uani 1 1 d . . . . .
H3 H 0.139369 0.780632 0.334252 0.036 Uiso 1 1 calc R U . . .
C23 C 0.64623(13) 0.4817(3) 0.43475(10) 0.0315(6) Uani 1 1 d . . . . .
H23 H 0.665759 0.435441 0.417633 0.038 Uiso 1 1 calc R U . . .
C2 C 0.12623(13) 0.6273(3) 0.29623(10) 0.0324(6) Uani 1 1 d . . . . .
H2 H 0.085499 0.637539 0.282880 0.039 Uiso 1 1 calc R U . . .
C7 C 0.34039(12) 0.6023(3) 0.40247(9) 0.0283(6) Uani 1 1 d . . . . .
H7A H 0.356591 0.682933 0.398156 0.034 Uiso 1 1 calc R U . . .
H7B H 0.373415 0.546340 0.415789 0.034 Uiso 1 1 calc R U . . .
C41 C 0.38393(15) 0.9170(3) 0.34177(11) 0.0361(7) Uani 1 1 d . . . . .
H41 H 0.354649 0.977930 0.332585 0.043 Uiso 1 1 calc R U . . .
C29 C 0.59586(14) 0.1124(3) 0.42414(11) 0.0347(6) Uani 1 1 d . . . . .
H29 H 0.600674 0.111270 0.394475 0.042 Uiso 1 1 calc R U . . .
C25 C 0.56941(15) 0.2159(3) 0.48318(11) 0.0375(7) Uani 1 1 d . . . . .
H25 H 0.556169 0.287099 0.494744 0.045 Uiso 1 1 calc R U . . .
C22 C 0.67293(15) 0.5838(3) 0.45872(11) 0.0399(7) Uani 1 1 d . . . . .
H22 H 0.710617 0.606772 0.457979 0.048 Uiso 1 1 calc R U . . .
C39 C 0.47523(15) 0.8487(3) 0.39185(11) 0.0388(7) Uani 1 1 d . . . . .
H39 H 0.508880 0.863211 0.417080 0.047 Uiso 1 1 calc R U . . .
C32 C 0.43366(14) 0.5106(3) 0.23414(10) 0.0319(6) Uani 1 1 d . . . . .
H32 H 0.404445 0.451488 0.233073 0.038 Uiso 1 1 calc R U . . .
C19 C 0.56319(13) 0.5169(3) 0.46024(11) 0.0347(7) Uani 1 1 d . . . . .
H19 H 0.525218 0.495208 0.460638 0.042 Uiso 1 1 calc R U . . .
C34 C 0.50523(16) 0.5944(3) 0.20243(12) 0.0414(8) Uani 1 1 d . . . . .
H34 H 0.525074 0.592726 0.179944 0.050 Uiso 1 1 calc R U . . .
C40 C 0.43291(17) 0.9382(3) 0.37824(12) 0.0398(7) Uani 1 1 d . . . . .
H40 H 0.437633 1.014066 0.394013 0.048 Uiso 1 1 calc R U . . .
C33 C 0.46213(16) 0.5092(3) 0.20118(11) 0.0389(7) Uani 1 1 d . . . . .
H33 H 0.452173 0.449560 0.177543 0.047 Uiso 1 1 calc R U . . .
C35 C 0.51889(14) 0.6808(3) 0.23627(12) 0.0400(7) Uani 1 1 d . . . . .
H35 H 0.548033 0.739867 0.237097 0.048 Uiso 1 1 calc R U . . .
C8 C 0.30488(13) 0.6160(3) 0.43631(10) 0.0308(6) Uani 1 1 d . . . . .
H8A H 0.275830 0.549412 0.430859 0.037 Uiso 1 1 calc R U . . .
H8B H 0.331280 0.606980 0.467917 0.037 Uiso 1 1 calc R U . . .
C9 C 0.27350(15) 0.7384(3) 0.43226(11) 0.0354(7) Uani 1 1 d . . . . .
H9A H 0.300454 0.799689 0.451160 0.042 Uiso 1 1 calc R U . . .
H9B H 0.240261 0.729826 0.444670 0.042 Uiso 1 1 calc R U . . .
C10 C 0.25104(15) 0.7852(3) 0.38281(11) 0.0345(6) Uani 1 1 d . . . . .
H10A H 0.225899 0.857195 0.382018 0.041 Uiso 1 1 calc R U . . .
H10B H 0.284606 0.812538 0.373068 0.041 Uiso 1 1 calc R U . . .
C26 C 0.58144(17) 0.1117(4) 0.50976(12) 0.0480(9) Uani 1 1 d . . . . .
H26 H 0.576099 0.111908 0.539253 0.058 Uiso 1 1 calc R U . . .
C21 C 0.64530(16) 0.6522(3) 0.48358(12) 0.0427(8) Uani 1 1 d . . . . .
H21 H 0.663911 0.721840 0.500122 0.051 Uiso 1 1 calc R U . . .
C20 C 0.59032(16) 0.6191(3) 0.48443(12) 0.0436(8) Uani 1 1 d . . . . .
H20 H 0.571065 0.666143 0.501544 0.052 Uiso 1 1 calc R U . . .
C27 C 0.60114(17) 0.0071(4) 0.49400(14) 0.0483(9) Uani 1 1 d . . . . .
H27 H 0.609536 -0.064297 0.512478 0.058 Uiso 1 1 calc R U . . .
C28 C 0.60844(17) 0.0078(3) 0.45116(14) 0.0472(8) Uani 1 1 d . . . . .
H28 H 0.622134 -0.063384 0.439979 0.057 Uiso 1 1 calc R U . . .
C50 C 0.1969(3) 0.1825(7) 0.3591(2) 0.0987(19) Uiso 1 1 d . . . . .
H50A H 0.224254 0.241605 0.352386 0.118 Uiso 1 1 calc R U . . .
H50B H 0.191029 0.115670 0.336408 0.118 Uiso 1 1 calc R U . . .

loop_
_atom_site_aniso_label
_atom_site_aniso_U_11
_atom_site_aniso_U_22
_atom_site_aniso_U_33
_atom_site_aniso_U_23
_atom_site_aniso_U_13
_atom_site_aniso_U_12
Br1 0.02086(15) 0.03332(17) 0.04282(19) -0.01080(12) 0.00652(12) 0.00081(11)
Br2 0.03025(17) 0.04162(19) 0.02900(17) 0.00994(12) 0.00704(12) -0.00129(12)
Ni1 0.0170(2) 0.0243(2) 0.0215(2) -0.00119(17) 0.00588(17) 0.00085(16)
Cl1 0.0256(3) 0.0381(4) 0.0363(4) 0.0109(3) 0.0104(3) -0.0045(3)
Cl49 0.0750(7) 0.0674(7) 0.0943(9) -0.0044(6) 0.0469(7) -0.0171(6)
Cl51 0.0979(10) 0.0906(10) 0.0785(9) -0.0200(7) 0.0312(8) 0.0029(8)
N2 0.0175(10) 0.0231(10) 0.0206(10) 0.0013(8) 0.0066(8) -0.0001(8)
N1 0.0200(10) 0.0278(11) 0.0258(11) 0.0019(9) 0.0082(9) 0.0031(9)
C11 0.0170(11) 0.0238(12) 0.0214(12) -0.0026(9) 0.0044(9) -0.0003(9)
C12 0.0204(12) 0.0245(12) 0.0254(12) -0.0006(10) 0.0069(10) -0.0018(10)
C13 0.0253(13) 0.0239(12) 0.0223(12) 0.0014(10) 0.0064(10) 0.0017(10)
C5 0.0230(12) 0.0241(12) 0.0223(12) 0.0023(10) 0.0100(10) 0.0012(10)
C30 0.0179(11) 0.0259(13) 0.0226(12) 0.0028(10) 0.0066(9) 0.0011(9)
C6 0.0217(12) 0.0232(12) 0.0213(12) 0.0012(9) 0.0081(10) -0.0014(9)
C16 0.0199(12) 0.0237(12) 0.0192(11) -0.0011(9) 0.0062(9) -0.0003(9)
C37 0.0246(13) 0.0267(13) 0.0264(13) 0.0016(10) 0.0134(11) -0.0012(10)
C31 0.0217(12) 0.0271(13) 0.0222(12) 0.0052(10) 0.0063(10) 0.0039(10)
C24 0.0179(12) 0.0324(14) 0.0257(13) 0.0006(11) 0.0050(10) 0.0031(10)
C14 0.0210(12) 0.0247(12) 0.0210(12) -0.0029(10) 0.0056(10) 0.0022(10)
C15 0.0200(12) 0.0276(13) 0.0229(12) 0.0000(10) 0.0072(10) -0.0001(10)
C18 0.0218(12) 0.0283(13) 0.0224(12) 0.0018(10) 0.0024(10) 0.0039(10)
C36 0.0259(13) 0.0359(15) 0.0346(15) -0.0020(12) 0.0148(12) -0.0022(12)
C4 0.0325(14) 0.0254(13) 0.0241(13) 0.0048(10) 0.0141(11) 0.0038(11)
C1 0.0198(13) 0.0375(15) 0.0307(14) 0.0003(11) 0.0083(11) 0.0047(11)
C42 0.0316(14) 0.0286(14) 0.0299(14) 0.0066(11) 0.0136(12) 0.0046(11)
C17 0.0206(12) 0.0295(13) 0.0218(12) -0.0009(10) 0.0068(10) 0.0043(10)
C38 0.0295(14) 0.0346(15) 0.0307(14) -0.0030(12) 0.0085(12) 0.0003(12)
C3 0.0339(15) 0.0318(14) 0.0316(14) 0.0071(11) 0.0192(12) 0.0127(12)
C23 0.0283(14) 0.0375(16) 0.0279(14) 0.0027(12) 0.0074(11) 0.0002(12)
C2 0.0246(13) 0.0431(17) 0.0312(14) 0.0065(12) 0.0111(11) 0.0108(12)
C7 0.0254(13) 0.0335(15) 0.0259(13) -0.0037(11) 0.0073(11) 0.0007(11)
C41 0.0473(18) 0.0282(15) 0.0385(16) 0.0066(12) 0.0214(14) 0.0070(13)
C29 0.0359(16) 0.0333(15) 0.0391(16) 0.0019(13) 0.0178(13) 0.0067(12)
C25 0.0463(18) 0.0401(17) 0.0276(15) 0.0011(12) 0.0136(13) 0.0044(14)
C22 0.0366(17) 0.0441(18) 0.0342(16) 0.0049(14) 0.0035(13) -0.0113(14)
C39 0.0421(17) 0.0419(17) 0.0323(15) -0.0072(13) 0.0109(13) -0.0056(14)
C32 0.0360(16) 0.0306(15) 0.0292(14) -0.0012(11) 0.0100(12) 0.0012(12)
C19 0.0277(14) 0.0385(16) 0.0363(16) -0.0080(13) 0.0071(12) 0.0042(12)
C34 0.0465(19) 0.0477(19) 0.0394(17) 0.0075(14) 0.0268(15) 0.0143(15)
C40 0.060(2) 0.0292(15) 0.0379(17) -0.0029(13) 0.0257(16) -0.0039(14)
C33 0.0498(19) 0.0392(17) 0.0299(15) -0.0021(13) 0.0154(14) 0.0065(14)
C35 0.0339(16) 0.0462(19) 0.0481(19) 0.0042(15) 0.0246(14) -0.0003(14)
C8 0.0350(15) 0.0350(15) 0.0231(13) -0.0016(11) 0.0099(11) -0.0003(12)
C9 0.0404(17) 0.0366(16) 0.0312(15) -0.0082(12) 0.0142(13) 0.0003(13)
C10 0.0435(17) 0.0241(14) 0.0382(16) -0.0021(12) 0.0158(14) 0.0037(12)
C26 0.056(2) 0.055(2) 0.0340(17) 0.0107(15) 0.0145(16) 0.0023(17)
C21 0.051(2) 0.0316(16) 0.0369(17) -0.0022(13) -0.0004(14) -0.0043(14)
C20 0.0448(19) 0.0406(18) 0.0390(17) -0.0129(14) 0.0034(14) 0.0076(14)
C27 0.048(2) 0.0422(19) 0.054(2) 0.0204(16) 0.0129(17) 0.0068(16)
C28 0.051(2) 0.0314(17) 0.064(2) 0.0077(16) 0.0250(18) 0.0110(15)

loop_
_atom_type_symbol
_atom_type_description
_atom_type_scat_dispersion_real
_atom_type_scat_dispersion_imag
_atom_type_scat_source
C C 0.0181 0.0091 'International Tables Vol C Tables 4.2.6.8 and 6.1.1.4'
H H 0.0000 0.0000 'International Tables Vol C Tables 4.2.6.8 and 6.1.1.4'
Br Br -0.6763 1.2805 'International Tables Vol C Tables 4.2.6.8 and 6.1.1.4'
Cl Cl 0.3639 0.7018 'International Tables Vol C Tables 4.2.6.8 and 6.1.1.4'
N N 0.0311 0.0180 'International Tables Vol C Tables 4.2.6.8 and 6.1.1.4'
Ni Ni -3.0029 0.5091 'International Tables Vol C Tables 4.2.6.8 and 6.1.1.4'

loop_
_geom_angle_atom_site_label_1
_geom_angle_atom_site_label_2
_geom_angle_atom_site_label_3
_geom_angle
_geom_angle_site_symmetry_1
_geom_angle_site_symmetry_3
_geom_angle_publ_flag
Ni1 Br1 Ni1 93.874(17) . 7 ?
Br1 Ni1 Br1 86.124(17) . 7 ?
Br2 Ni1 Br1 102.218(19) . 7 ?
Br2 Ni1 Br1 103.169(19) . . ?
N2 Ni1 Br1 158.36(6) . 7 ?
N2 Ni1 Br1 94.78(6) . . ?
N2 Ni1 Br2 98.63(6) . . ?
N1 Ni1 Br1 161.71(7) . . ?
N1 Ni1 Br1 93.80(7) . 7 ?
N1 Ni1 Br2 94.73(7) . . ?
N1 Ni1 N2 78.66(9) . . ?
C11 N2 Ni1 124.12(16) . . ?
C6 N2 Ni1 115.81(17) . . ?
C6 N2 C11 119.8(2) . . ?
C5 N1 Ni1 114.35(17) . . ?
C1 N1 Ni1 124.3(2) . . ?
C1 N1 C5 119.7(2) . . ?
C12 C11 N2 120.1(2) . . ?
C12 C11 C16 119.1(2) . . ?
C16 C11 N2 120.8(2) . . ?
C11 C12 Cl1 119.8(2) . . ?
C11 C12 C13 121.8(2) . . ?
C13 C12 Cl1 118.3(2) . . ?
C12 C13 H13 120.3 . . ?
C14 C13 C12 119.4(2) . . ?
C14 C13 H13 120.3 . . ?
N1 C5 C6 113.5(2) . . ?
N1 C5 C4 121.9(2) . . ?
C4 C5 C6 124.6(2) . . ?
C16 C30 H30 106.7 . . ?
C16 C30 C37 110.8(2) . . ?
C16 C30 C31 112.3(2) . . ?
C37 C30 H30 106.7 . . ?
C37 C30 C31 113.1(2) . . ?
C31 C30 H30 106.7 . . ?
N2 C6 C5 115.3(2) . . ?
N2 C6 C7 124.0(2) . . ?
C5 C6 C7 120.5(2) . . ?
C11 C16 C30 120.8(2) . . ?
C15 C16 C11 118.3(2) . . ?
C15 C16 C30 120.7(2) . . ?
C42 C37 C30 119.5(2) . . ?
C42 C37 C38 118.4(3) . . ?
C38 C37 C30 122.0(2) . . ?
C36 C31 C30 123.2(2) . . ?
C36 C31 C32 118.3(3) . . ?
C32 C31 C30 118.6(2) . . ?
C29 C24 C17 120.2(2) . . ?
C29 C24 C25 117.6(3) . . ?
C25 C24 C17 122.2(3) . . ?
C13 C14 C15 118.5(2) . . ?
C13 C14 C17 123.4(2) . . ?
C15 C14 C17 117.9(2) . . ?
C16 C15 H15 118.8 . . ?
C14 C15 C16 122.4(2) . . ?
C14 C15 H15 118.8 . . ?
C23 C18 C17 119.8(3) . . ?
C23 C18 C19 118.3(3) . . ?
C19 C18 C17 121.9(3) . . ?
C31 C36 H36 119.6 . . ?
C31 C36 C35 120.9(3) . . ?
C35 C36 H36 119.6 . . ?
C5 C4 C3 116.9(3) . . ?
C5 C4 C10 123.2(3) . . ?
C3 C4 C10 119.9(3) . . ?
N1 C1 H1 119.2 . . ?
N1 C1 C2 121.6(3) . . ?
C2 C1 H1 119.2 . . ?
C37 C42 H42 119.6 . . ?
C37 C42 C41 120.8(3) . . ?
C41 C42 H42 119.6 . . ?
C24 C17 C14 114.7(2) . . ?
C24 C17 C18 112.0(2) . . ?
C24 C17 H17 106.7 . . ?
C14 C17 C18 109.7(2) . . ?
C14 C17 H17 106.7 . . ?
C18 C17 H17 106.7 . . ?
C37 C38 H38 119.7 . . ?
C39 C38 C37 120.6(3) . . ?
C39 C38 H38 119.7 . . ?
C4 C3 H3 119.4 . . ?
C2 C3 C4 121.1(3) . . ?
C2 C3 H3 119.4 . . ?
C18 C23 H23 119.6 . . ?
C22 C23 C18 120.8(3) . . ?
C22 C23 H23 119.6 . . ?
C1 C2 H2 120.7 . . ?
C3 C2 C1 118.6(3) . . ?
C3 C2 H2 120.7 . . ?
C6 C7 H7A 109.0 . . ?
C6 C7 H7B 109.0 . . ?
C6 C7 C8 113.0(2) . . ?
H7A C7 H7B 107.8 . . ?
C8 C7 H7A 109.0 . . ?
C8 C7 H7B 109.0 . . ?
C42 C41 H41 120.1 . . ?
C40 C41 C42 119.9(3) . . ?
C40 C41 H41 120.1 . . ?
C24 C29 H29 119.4 . . ?
C24 C29 C28 121.2(3) . . ?
C28 C29 H29 119.4 . . ?
C24 C25 H25 119.5 . . ?
C26 C25 C24 121.0(3) . . ?
C26 C25 H25 119.5 . . ?
C23 C22 H22 119.8 . . ?
C21 C22 C23 120.5(3) . . ?
C21 C22 H22 119.8 . . ?
C38 C39 H39 119.9 . . ?
C40 C39 C38 120.3(3) . . ?
C40 C39 H39 119.9 . . ?
C31 C32 H32 119.6 . . ?
C33 C32 C31 120.7(3) . . ?
C33 C32 H32 119.6 . . ?
C18 C19 H19 119.7 . . ?
C20 C19 C18 120.7(3) . . ?
C20 C19 H19 119.6 . . ?
C33 C34 H34 120.3 . . ?
C35 C34 H34 120.3 . . ?
C35 C34 C33 119.5(3) . . ?
C41 C40 C39 119.9(3) . . ?
C41 C40 H40 120.0 . . ?
C39 C40 H40 120.0 . . ?
C32 C33 C34 120.4(3) . . ?
C32 C33 H33 119.8 . . ?
C34 C33 H33 119.8 . . ?
C36 C35 H35 119.9 . . ?
C34 C35 C36 120.3(3) . . ?
C34 C35 H35 119.9 . . ?
C7 C8 H8A 108.9 . . ?
C7 C8 H8B 108.9 . . ?
H8A C8 H8B 107.7 . . ?
C9 C8 C7 113.2(2) . . ?
C9 C8 H8A 108.9 . . ?
C9 C8 H8B 108.9 . . ?
C8 C9 H9A 109.0 . . ?
C8 C9 H9B 109.0 . . ?
C8 C9 C10 113.1(2) . . ?
H9A C9 H9B 107.8 . . ?
C10 C9 H9A 109.0 . . ?
C10 C9 H9B 109.0 . . ?
C4 C10 C9 114.1(2) . . ?
C4 C10 H10A 108.7 . . ?
C4 C10 H10B 108.7 . . ?
C9 C10 H10A 108.7 . . ?
C9 C10 H10B 108.7 . . ?
H10A C10 H10B 107.6 . . ?
C25 C26 H26 119.6 . . ?
C25 C26 C27 120.8(3) . . ?
C27 C26 H26 119.6 . . ?
C22 C21 H21 120.1 . . ?
C22 C21 C20 119.7(3) . . ?
C20 C21 H21 120.1 . . ?
C19 C20 H20 120.0 . . ?
C21 C20 C19 120.0(3) . . ?
C21 C20 H20 120.0 . . ?
C26 C27 H27 120.5 . . ?
C28 C27 C26 119.0(3) . . ?
C28 C27 H27 120.5 . . ?
C29 C28 H28 119.8 . . ?
C27 C28 C29 120.3(3) . . ?
C27 C28 H28 119.8 . . ?
Cl49 C50 H50A 108.2 . . ?
Cl49 C50 H50B 108.2 . . ?
Cl51 C50 Cl49 116.4(4) . . ?
Cl51 C50 H50A 108.2 . . ?
Cl51 C50 H50B 108.2 . . ?
H50A C50 H50B 107.3 . . ?

loop_
_geom_bond_atom_site_label_1
_geom_bond_atom_site_label_2
_geom_bond_distance
_geom_bond_site_symmetry_2
_geom_bond_publ_flag
Br1 Ni1 2.4626(5) . ?
Br1 Ni1 2.5296(5) 7 ?
Br2 Ni1 2.4084(5) . ?
Ni1 N2 2.072(2) . ?
Ni1 N1 2.043(2) . ?
Cl1 C12 1.736(3) . ?
Cl49 C50 1.749(7) . ?
Cl51 C50 1.708(7) . ?
N2 C11 1.436(3) . ?
N2 C6 1.290(3) . ?
N1 C5 1.358(4) . ?
N1 C1 1.333(4) . ?
C11 C12 1.389(4) . ?
C11 C16 1.401(4) . ?
C12 C13 1.395(4) . ?
C13 H13 0.9500 . ?
C13 C14 1.388(4) . ?
C5 C6 1.495(4) . ?
C5 C4 1.392(4) . ?
C30 H30 1.0000 . ?
C30 C16 1.522(3) . ?
C30 C37 1.522(4) . ?
C30 C31 1.531(4) . ?
C6 C7 1.508(4) . ?
C16 C15 1.395(4) . ?
C37 C42 1.388(4) . ?
C37 C38 1.399(4) . ?
C31 C36 1.384(4) . ?
C31 C32 1.393(4) . ?
C24 C17 1.520(4) . ?
C24 C29 1.389(4) . ?
C24 C25 1.391(4) . ?
C14 C15 1.393(4) . ?
C14 C17 1.523(3) . ?
C15 H15 0.9500 . ?
C18 C17 1.528(4) . ?
C18 C23 1.392(4) . ?
C18 C19 1.393(4) . ?
C36 H36 0.9500 . ?
C36 C35 1.396(4) . ?
C4 C3 1.396(4) . ?
C4 C10 1.505(4) . ?
C1 H1 0.9500 . ?
C1 C2 1.388(4) . ?
C42 H42 0.9500 . ?
C42 C41 1.400(4) . ?
C17 H17 1.0000 . ?
C38 H38 0.9500 . ?
C38 C39 1.388(4) . ?
C3 H3 0.9500 . ?
C3 C2 1.368(5) . ?
C23 H23 0.9500 . ?
C23 C22 1.384(5) . ?
C2 H2 0.9500 . ?
C7 H7A 0.9900 . ?
C7 H7B 0.9900 . ?
C7 C8 1.538(4) . ?
C41 H41 0.9500 . ?
C41 C40 1.378(5) . ?
C29 H29 0.9500 . ?
C29 C28 1.391(5) . ?
C25 H25 0.9500 . ?
C25 C26 1.381(5) . ?
C22 H22 0.9500 . ?
C22 C21 1.375(5) . ?
C39 H39 0.9500 . ?
C39 C40 1.385(5) . ?
C32 H32 0.9500 . ?
C32 C33 1.382(4) . ?
C19 H19 0.9500 . ?
C19 C20 1.391(5) . ?
C34 H34 0.9500 . ?
C34 C33 1.389(5) . ?
C34 C35 1.367(5) . ?
C40 H40 0.9500 . ?
C33 H33 0.9500 . ?
C35 H35 0.9500 . ?
C8 H8A 0.9900 . ?
C8 H8B 0.9900 . ?
C8 C9 1.525(4) . ?
C9 H9A 0.9900 . ?
C9 H9B 0.9900 . ?
C9 C10 1.534(4) . ?
C10 H10A 0.9900 . ?
C10 H10B 0.9900 . ?
C26 H26 0.9500 . ?
C26 C27 1.381(6) . ?
C21 H21 0.9500 . ?
C21 C20 1.383(5) . ?
C20 H20 0.9500 . ?
C27 H27 0.9500 . ?
C27 C28 1.375(6) . ?
C28 H28 0.9500 . ?
C50 H50A 0.9900 . ?
C50 H50B 0.9900 . ?

loop_
_geom_torsion_atom_site_label_1
_geom_torsion_atom_site_label_2
_geom_torsion_atom_site_label_3
_geom_torsion_atom_site_label_4
_geom_torsion
_geom_torsion_site_symmetry_1
_geom_torsion_site_symmetry_2
_geom_torsion_site_symmetry_3
_geom_torsion_site_symmetry_4
_geom_torsion_publ_flag
Ni1 N2 C11 C12 -85.8(3) . . . . ?
Ni1 N2 C11 C16 92.8(3) . . . . ?
Ni1 N2 C6 C5 -5.0(3) . . . . ?
Ni1 N2 C6 C7 169.5(2) . . . . ?
Ni1 N1 C5 C6 -17.2(3) . . . . ?
Ni1 N1 C5 C4 161.2(2) . . . . ?
Ni1 N1 C1 C2 -161.8(2) . . . . ?
Cl1 C12 C13 C14 -179.6(2) . . . . ?
N2 C11 C12 Cl1 1.4(3) . . . . ?
N2 C11 C12 C13 -176.0(2) . . . . ?
N2 C11 C16 C30 3.9(4) . . . . ?
N2 C11 C16 C15 178.7(2) . . . . ?
N2 C6 C7 C8 -138.9(3) . . . . ?
N1 C5 C6 N2 14.7(3) . . . . ?
N1 C5 C6 C7 -160.0(2) . . . . ?
N1 C5 C4 C3 2.4(4) . . . . ?
N1 C5 C4 C10 -175.2(3) . . . . ?
N1 C1 C2 C3 1.5(4) . . . . ?
C11 N2 C6 C5 -179.0(2) . . . . ?
C11 N2 C6 C7 -4.5(4) . . . . ?
C11 C12 C13 C14 -2.1(4) . . . . ?
C11 C16 C15 C14 -3.3(4) . . . . ?
C12 C11 C16 C30 -177.4(2) . . . . ?
C12 C11 C16 C15 -2.6(4) . . . . ?
C12 C13 C14 C15 -3.7(4) . . . . ?
C12 C13 C14 C17 171.5(2) . . . . ?
C13 C14 C15 C16 6.5(4) . . . . ?
C13 C14 C17 C24 14.3(4) . . . . ?
C13 C14 C17 C18 -112.7(3) . . . . ?
C5 N1 C1 C2 2.6(4) . . . . ?
C5 C6 C7 C8 35.3(4) . . . . ?
C5 C4 C3 C2 1.7(4) . . . . ?
C5 C4 C10 C9 -68.6(4) . . . . ?
C30 C16 C15 C14 171.6(2) . . . . ?
C30 C37 C42 C41 -177.2(3) . . . . ?
C30 C37 C38 C39 176.8(3) . . . . ?
C30 C31 C36 C35 -177.6(3) . . . . ?
C30 C31 C32 C33 177.7(3) . . . . ?
C6 N2 C11 C12 87.6(3) . . . . ?
C6 N2 C11 C16 -93.8(3) . . . . ?
C6 C5 C4 C3 -179.3(2) . . . . ?
C6 C5 C4 C10 3.0(4) . . . . ?
C6 C7 C8 C9 -86.8(3) . . . . ?
C16 C11 C12 Cl1 -177.2(2) . . . . ?
C16 C11 C12 C13 5.3(4) . . . . ?
C16 C30 C37 C42 -134.0(3) . . . . ?
C16 C30 C37 C38 47.0(3) . . . . ?
C16 C30 C31 C36 -112.7(3) . . . . ?
C16 C30 C31 C32 69.4(3) . . . . ?
C37 C30 C16 C11 88.2(3) . . . . ?
C37 C30 C16 C15 -86.5(3) . . . . ?
C37 C30 C31 C36 13.6(4) . . . . ?
C37 C30 C31 C32 -164.2(2) . . . . ?
C37 C42 C41 C40 -0.4(4) . . . . ?
C37 C38 C39 C40 1.1(5) . . . . ?
C31 C30 C16 C11 -144.2(2) . . . . ?
C31 C30 C16 C15 41.1(3) . . . . ?
C31 C30 C37 C42 98.9(3) . . . . ?
C31 C30 C37 C38 -80.1(3) . . . . ?
C31 C36 C35 C34 -0.5(5) . . . . ?
C31 C32 C33 C34 0.5(5) . . . . ?
C24 C29 C28 C27 0.7(6) . . . . ?
C24 C25 C26 C27 0.5(6) . . . . ?
C15 C14 C17 C24 -170.4(2) . . . . ?
C15 C14 C17 C18 62.6(3) . . . . ?
C18 C23 C22 C21 -0.2(5) . . . . ?
C18 C19 C20 C21 0.8(5) . . . . ?
C36 C31 C32 C33 -0.2(4) . . . . ?
C4 C5 C6 N2 -163.6(2) . . . . ?
C4 C5 C6 C7 21.7(4) . . . . ?
C4 C3 C2 C1 -3.6(4) . . . . ?
C1 N1 C5 C6 177.0(2) . . . . ?
C1 N1 C5 C4 -4.6(4) . . . . ?
C42 C37 C38 C39 -2.2(4) . . . . ?
C42 C41 C40 C39 -0.7(5) . . . . ?
C17 C24 C29 C28 179.9(3) . . . . ?
C17 C24 C25 C26 179.5(3) . . . . ?
C17 C14 C15 C16 -169.0(2) . . . . ?
C17 C18 C23 C22 -178.6(3) . . . . ?
C17 C18 C19 C20 178.3(3) . . . . ?
C38 C37 C42 C41 1.8(4) . . . . ?
C38 C39 C40 C41 0.3(5) . . . . ?
C3 C4 C10 C9 113.8(3) . . . . ?
C23 C18 C17 C24 91.6(3) . . . . ?
C23 C18 C17 C14 -139.9(3) . . . . ?
C23 C18 C19 C20 -1.3(5) . . . . ?
C23 C22 C21 C20 -0.4(5) . . . . ?
C7 C8 C9 C10 35.9(4) . . . . ?
C29 C24 C17 C14 102.6(3) . . . . ?
C29 C24 C17 C18 -131.6(3) . . . . ?
C29 C24 C25 C26 0.0(5) . . . . ?
C25 C24 C17 C14 -77.0(3) . . . . ?
C25 C24 C17 C18 48.8(4) . . . . ?
C25 C24 C29 C28 -0.5(5) . . . . ?
C25 C26 C27 C28 -0.3(6) . . . . ?
C22 C21 C20 C19 0.1(5) . . . . ?
C32 C31 C36 C35 0.2(4) . . . . ?
C19 C18 C17 C24 -88.0(3) . . . . ?
C19 C18 C17 C14 40.5(3) . . . . ?
C19 C18 C23 C22 1.0(4) . . . . ?
C33 C34 C35 C36 0.7(5) . . . . ?
C35 C34 C33 C32 -0.7(5) . . . . ?
C8 C9 C10 C4 49.4(4) . . . . ?
C10 C4 C3 C2 179.5(3) . . . . ?
C26 C27 C28 C29 -0.3(6) . . . . ?
